data_7251496
loop_
_publ_author_name
'Das, Prantika'
'Bhandary, Subhrajyoti'
'Mathew, Dona'
'Dutta, Arnab'
'Dhabhai, Kanu Priya'
'Seth, Saikat Kumar'
'Chopra, Deepak'

_publ_section_title
;
 Investigation of noncovalent interactions in organofluorine compounds
 with C--F bonds in different electronic environments
;
_journal_issue 9
_journal_name_full CrystEngComm
_journal_page_first 1494
_journal_page_last 1507
_journal_paper_doi 10.1039/D5CE00838G
_journal_volume 28
_journal_year 2026
_chemical_formula_moiety 'C10 H11 F2 N O'
_chemical_formula_sum 'C10 H11 F2 N O'
_chemical_formula_weight 199.20
_space_group_crystal_system orthorhombic
_space_group_IT_number 29
_space_group_name_Hall 'P 2c -2ac'
_space_group_name_H-M_alt 'P c a 21'
_atom_sites_solution_hydrogens mixed
_atom_sites_solution_primary direct
_audit_creation_date 2025-08-24
_audit_creation_method
;
Olex2 1.5
(compiled 2024.02.16 svn.r378c4104 for OlexSys, GUI svn.r6928)
;
_audit_update_record
;
2025-08-28 deposited with the CCDC.	2025-12-16 downloaded from the CCDC.
;
_cell_angle_alpha 90
_cell_angle_beta 90
_cell_angle_gamma 90
_cell_formula_units_Z 4
_cell_length_a 12.0624(7)
_cell_length_b 9.4612(6)
_cell_length_c 8.6588(4)
_cell_measurement_reflns_used 3963
_cell_measurement_temperature 103(2)
_cell_measurement_theta_max 29.86
_cell_measurement_theta_min 2.74
_cell_volume 988.18(10)
_computing_cell_refinement 'SAINT v8.34A (Bruker, 2013)'
_computing_data_reduction 'SAINT v8.34A (Bruker, 2013)'
_computing_molecular_graphics 'Olex2 1.5 (Dolomanov et al., 2009)'
_computing_publication_material 'Olex2 1.5 (Dolomanov et al., 2009)'
_computing_structure_refinement 'SHELXL 2018/3 (Sheldrick, 2015)'
_diffrn_ambient_temperature 103.00
_diffrn_detector 'Bruker APEX2 area detector'
_diffrn_detector_area_resol_mean 7.9
_diffrn_detector_type 'CCD area detector'
_diffrn_measured_fraction_theta_full 0.999
_diffrn_measured_fraction_theta_max 0.998
_diffrn_measurement_device 'three-circle diffractometer'
_diffrn_measurement_device_type 'Bruker SMART APEX2 area detector'
_diffrn_measurement_method '\w and \f scans'
_diffrn_radiation_monochromator 'mirror optics'
_diffrn_radiation_probe x-ray
_diffrn_radiation_type MoK\a
_diffrn_radiation_wavelength 0.71073
_diffrn_reflns_av_R_equivalents 0.0539
_diffrn_reflns_av_unetI/netI 0.0598
_diffrn_reflns_Laue_measured_fraction_full 0.999
_diffrn_reflns_Laue_measured_fraction_max 0.998
_diffrn_reflns_limit_h_max 16
_diffrn_reflns_limit_h_min -16
_diffrn_reflns_limit_k_max 13
_diffrn_reflns_limit_k_min -13
_diffrn_reflns_limit_l_max 12
_diffrn_reflns_limit_l_min -9
_diffrn_reflns_number 8140
_diffrn_reflns_point_group_measured_fraction_full 0.911
_diffrn_reflns_point_group_measured_fraction_max 0.818
_diffrn_reflns_theta_full 25.242
_diffrn_reflns_theta_max 30.036
_diffrn_reflns_theta_min 2.736
_diffrn_source 'microfocus sealed X-ray tube'
_diffrn_source_type 'Incoatec I\ms'
_exptl_absorpt_coefficient_mu 0.112
_exptl_absorpt_correction_T_max 0.7460
_exptl_absorpt_correction_T_min 0.5630
_exptl_absorpt_correction_type multi-scan
_exptl_absorpt_process_details
;
SADABS-2014/2 (Bruker,2014/2) was used for absorption correction.
wR2(int) was 0.1526 before and 0.0791 after correction.
The Ratio of minimum to maximum transmission is 0.7547.
The \l/2 correction factor is 0.00150.
;
_exptl_crystal_colour 'clear light colourless'
_exptl_crystal_density_diffrn 1.339
_exptl_crystal_description plate
_exptl_crystal_F_000 416
_exptl_crystal_size_max 0.156
_exptl_crystal_size_mid 0.134
_exptl_crystal_size_min 0.051
_refine_diff_density_max 0.413
_refine_diff_density_min -0.264
_refine_diff_density_rms 0.053
_refine_ls_abs_structure_details
;
 Flack x determined using 668 quotients [(I+)-(I-)]/[(I+)+(I-)]
 (Parsons, Flack and Wagner, Acta Cryst. B69 (2013) 249-259).
;
_refine_ls_abs_structure_Flack -0.2(5)
_refine_ls_extinction_method none
_refine_ls_goodness_of_fit_ref 1.044
_refine_ls_hydrogen_treatment mixed
_refine_ls_matrix_type full
_refine_ls_number_parameters 133
_refine_ls_number_reflns 2362
_refine_ls_number_restraints 1
_refine_ls_restrained_S_all 1.043
_refine_ls_R_factor_all 0.0519
_refine_ls_R_factor_gt 0.0408
_refine_ls_shift/su_max 0.042
_refine_ls_shift/su_mean 0.005
_refine_ls_structure_factor_coef Fsqd
_refine_ls_weighting_details 'w=1/[\s^2^(Fo^2^)+(0.0512P)^2^+0.1184P] where P=(Fo^2^+2Fc^2^)/3'
_refine_ls_weighting_scheme calc
_refine_ls_wR_factor_gt 0.0989
_refine_ls_wR_factor_ref 0.1038
_reflns_Friedel_coverage 0.541
_reflns_Friedel_fraction_full 0.809
_reflns_Friedel_fraction_max 0.613
_reflns_number_gt 2058
_reflns_number_total 2362
_reflns_threshold_expression 'I > 2\s(I)'
_cod_data_source_file d5ce00838g2.cif
_cod_data_source_block 2
_cod_depositor_comments 'Adding full bibliography for 7251494--7251497.cif.'
_cod_database_code 7251496
_shelx_shelxl_version_number 2018/3
_shelx_space_group_comment
;
The symmetry employed for this shelxl refinement is uniquely defined
by the following loop, which should always be used as a source of
symmetry information in preference to the above space-group names.
They are only intended as comments.
;
_shelx_estimated_absorpt_t_max 0.994
_shelx_estimated_absorpt_t_min 0.983
_olex2_refinement_description
;
1. Fixed Uiso
 At 1.2 times of:
  All C(H) groups
 At 1.5 times of:
  All C(H,H,H) groups
2.a Aromatic/amide H refined with riding coordinates:
 C4(H4), C2(H2), C6(H6), C5(H5)
2.b Idealised Me refined as rotating group:
 C9(H9A,H9B,H9C), C10(H10A,H10B,H10C)
;
_olex2_submission_special_instructions 'No special instructions were received'

loop_
_space_group_symop_operation_xyz
'x, y, z'
'-x, -y, z+1/2'
'-x+1/2, y, z+1/2'
'x+1/2, -y, z'

loop_
_atom_site_label
_atom_site_type_symbol
_atom_site_fract_x
_atom_site_fract_y
_atom_site_fract_z
_atom_site_U_iso_or_equiv
_atom_site_adp_type
_atom_site_occupancy
_atom_site_site_symmetry_order
_atom_site_calc_flag
_atom_site_refinement_flags_posn
_atom_site_refinement_flags_adp
_atom_site_refinement_flags_occupancy
_atom_site_disorder_assembly
_atom_site_disorder_group
F1 F 0.26155(13) 1.15444(16) 0.67659(19) 0.0398(4) Uani 1 1 d . . . . .
F2 F 0.16716(11) 0.53320(16) 1.14985(14) 0.0316(4) Uani 1 1 d . . . . .
O1 O 0.13567(9) 0.68308(16) 0.78028(16) 0.0170(3) Uani 1 1 d . . . . .
N1 N 0.25126(13) 0.73196(18) 0.9825(2) 0.0169(3) Uani 1 1 d . . . . .
C4 C 0.41295(19) 1.1033(3) 0.8358(3) 0.0301(5) Uani 1 1 d . . . . .
H4 H 0.448744 1.188318 0.805346 0.036 Uiso 1 1 calc R U . . .
C3 C 0.31075(18) 1.0664(2) 0.7779(3) 0.0244(4) Uani 1 1 d . . . . .
C2 C 0.25449(16) 0.9455(2) 0.8197(2) 0.0191(4) Uani 1 1 d . . . . .
H2 H 0.183519 0.924920 0.777814 0.023 Uiso 1 1 calc R U . . .
C1 C 0.30457(14) 0.8544(2) 0.9251(2) 0.0164(4) Uani 1 1 d . . . . .
C7 C 0.17160(14) 0.6570(2) 0.9097(2) 0.0154(4) Uani 1 1 d . . . . .
C8 C 0.12521(14) 0.5301(2) 0.9980(2) 0.0191(4) Uani 1 1 d . . . . .
C9 C 0.16415(18) 0.3941(3) 0.9227(3) 0.0276(5) Uani 1 1 d . . . . .
H9A H 0.130861 0.313205 0.975907 0.041 Uiso 1 1 calc R U . . .
H9B H 0.245106 0.387957 0.929453 0.041 Uiso 1 1 calc R U . . .
H9C H 0.141649 0.393452 0.813905 0.041 Uiso 1 1 calc R U . . .
C10 C -0.00017(16) 0.5411(3) 1.0093(3) 0.0268(5) Uani 1 1 d . . . . .
H10A H -0.032722 0.530039 0.906281 0.040 Uiso 1 1 calc R U . . .
H10B H -0.020428 0.633792 1.051241 0.040 Uiso 1 1 calc R U . . .
H10C H -0.028241 0.466661 1.077525 0.040 Uiso 1 1 calc R U . . .
C6 C 0.40919(15) 0.8876(3) 0.9846(3) 0.0242(4) Uani 1 1 d . . . . .
H6 H 0.444426 0.825343 1.055280 0.029 Uiso 1 1 calc R U . . .
C5 C 0.46133(18) 1.0117(3) 0.9402(3) 0.0308(5) Uani 1 1 d . . . . .
H5 H 0.531847 1.034210 0.982436 0.037 Uiso 1 1 calc R U . . .
H1 H 0.274(2) 0.704(3) 1.077(4) 0.032(7) Uiso 1 1 d . . . . .

loop_
_atom_site_aniso_label
_atom_site_aniso_U_11
_atom_site_aniso_U_22
_atom_site_aniso_U_33
_atom_site_aniso_U_23
_atom_site_aniso_U_13
_atom_site_aniso_U_12
F1 0.0594(9) 0.0272(8) 0.0329(8) 0.0113(6) -0.0047(7) -0.0080(7)
F2 0.0386(7) 0.0392(9) 0.0169(6) 0.0124(6) -0.0096(6) -0.0170(6)
O1 0.0164(5) 0.0208(7) 0.0138(6) 0.0026(6) -0.0011(5) -0.0023(5)
N1 0.0163(6) 0.0206(9) 0.0137(7) 0.0044(7) -0.0020(6) -0.0041(6)
C4 0.0369(11) 0.0298(14) 0.0234(11) -0.0020(9) 0.0109(9) -0.0179(10)
C3 0.0352(10) 0.0221(12) 0.0160(9) 0.0003(9) 0.0047(9) -0.0039(9)
C2 0.0212(8) 0.0202(11) 0.0160(9) -0.0011(8) 0.0011(7) -0.0040(8)
C1 0.0153(7) 0.0214(11) 0.0125(8) -0.0007(7) 0.0039(7) -0.0038(7)
C7 0.0121(7) 0.0192(11) 0.0149(9) 0.0006(7) 0.0030(6) 0.0015(7)
C8 0.0189(8) 0.0241(12) 0.0145(8) 0.0072(8) -0.0026(7) -0.0039(7)
C9 0.0277(9) 0.0217(13) 0.0334(12) 0.0075(10) -0.0009(9) 0.0006(8)
C10 0.0196(8) 0.0322(13) 0.0286(12) 0.0077(10) 0.0048(8) -0.0052(8)
C6 0.0188(8) 0.0333(12) 0.0205(10) 0.0020(9) -0.0002(8) -0.0051(8)
C5 0.0226(9) 0.0432(15) 0.0266(11) -0.0016(10) 0.0036(9) -0.0167(9)

loop_
_atom_type_symbol
_atom_type_description
_atom_type_scat_dispersion_real
_atom_type_scat_dispersion_imag
_atom_type_scat_source
C C 0.0033 0.0016 'International Tables Vol C Tables 4.2.6.8 and 6.1.1.4'
H H 0.0000 0.0000 'International Tables Vol C Tables 4.2.6.8 and 6.1.1.4'
F F 0.0171 0.0103 'International Tables Vol C Tables 4.2.6.8 and 6.1.1.4'
N N 0.0061 0.0033 'International Tables Vol C Tables 4.2.6.8 and 6.1.1.4'
O O 0.0106 0.0060 'International Tables Vol C Tables 4.2.6.8 and 6.1.1.4'

loop_
_geom_angle_atom_site_label_1
_geom_angle_atom_site_label_2
_geom_angle_atom_site_label_3
_geom_angle
_geom_angle_site_symmetry_1
_geom_angle_site_symmetry_3
_geom_angle_publ_flag
C1 N1 H1 114.8(17) . . ?
C7 N1 C1 126.09(17) . . ?
C7 N1 H1 119.1(17) . . ?
C3 C4 H4 121.4 . . ?
C3 C4 C5 117.2(2) . . ?
C5 C4 H4 121.4 . . ?
F1 C3 C4 118.4(2) . . ?
F1 C3 C2 117.84(19) . . ?
C4 C3 C2 123.8(2) . . ?
C3 C2 H2 120.9 . . ?
C3 C2 C1 118.17(18) . . ?
C1 C2 H2 120.9 . . ?
C2 C1 N1 122.66(16) . . ?
C2 C1 C6 119.53(19) . . ?
C6 C1 N1 117.71(18) . . ?
O1 C7 N1 124.94(19) . . ?
O1 C7 C8 119.05(18) . . ?
N1 C7 C8 116.01(16) . . ?
F2 C8 C7 108.61(16) . . ?
F2 C8 C9 107.92(17) . . ?
F2 C8 C10 107.24(17) . . ?
C9 C8 C7 109.70(17) . . ?
C9 C8 C10 113.20(19) . . ?
C10 C8 C7 110.02(16) . . ?
C8 C9 H9A 109.5 . . ?
C8 C9 H9B 109.5 . . ?
C8 C9 H9C 109.5 . . ?
H9A C9 H9B 109.5 . . ?
H9A C9 H9C 109.5 . . ?
H9B C9 H9C 109.5 . . ?
C8 C10 H10A 109.5 . . ?
C8 C10 H10B 109.5 . . ?
C8 C10 H10C 109.5 . . ?
H10A C10 H10B 109.5 . . ?
H10A C10 H10C 109.5 . . ?
H10B C10 H10C 109.5 . . ?
C1 C6 H6 120.1 . . ?
C5 C6 C1 119.9(2) . . ?
C5 C6 H6 120.1 . . ?
C4 C5 C6 121.41(19) . . ?
C4 C5 H5 119.3 . . ?
C6 C5 H5 119.3 . . ?

loop_
_geom_bond_atom_site_label_1
_geom_bond_atom_site_label_2
_geom_bond_distance
_geom_bond_site_symmetry_2
_geom_bond_publ_flag
F1 C3 1.348(3) . ?
F2 C8 1.409(2) . ?
O1 C7 1.226(2) . ?
N1 C1 1.415(3) . ?
N1 C7 1.351(2) . ?
N1 H1 0.90(3) . ?
C4 H4 0.9500 . ?
C4 C3 1.376(3) . ?
C4 C5 1.382(4) . ?
C3 C2 1.378(3) . ?
C2 H2 0.9500 . ?
C2 C1 1.394(3) . ?
C1 C6 1.399(3) . ?
C7 C8 1.530(3) . ?
C8 C9 1.517(3) . ?
C8 C10 1.519(3) . ?
C9 H9A 0.9800 . ?
C9 H9B 0.9800 . ?
C9 H9C 0.9800 . ?
C10 H10A 0.9800 . ?
C10 H10B 0.9800 . ?
C10 H10C 0.9800 . ?
C6 H6 0.9500 . ?
C6 C5 1.386(3) . ?
C5 H5 0.9500 . ?

loop_
_geom_torsion_atom_site_label_1
_geom_torsion_atom_site_label_2
_geom_torsion_atom_site_label_3
_geom_torsion_atom_site_label_4
_geom_torsion
_geom_torsion_site_symmetry_1
_geom_torsion_site_symmetry_2
_geom_torsion_site_symmetry_3
_geom_torsion_site_symmetry_4
_geom_torsion_publ_flag
F1 C3 C2 C1 -179.65(19) . . . . ?
O1 C7 C8 F2 -171.90(18) . . . . ?
O1 C7 C8 C9 70.4(2) . . . . ?
O1 C7 C8 C10 -54.8(3) . . . . ?
N1 C1 C6 C5 -175.4(2) . . . . ?
N1 C7 C8 F2 8.6(2) . . . . ?
N1 C7 C8 C9 -109.2(2) . . . . ?
N1 C7 C8 C10 125.66(19) . . . . ?
C4 C3 C2 C1 -0.9(3) . . . . ?
C3 C4 C5 C6 0.1(4) . . . . ?
C3 C2 C1 N1 176.18(18) . . . . ?
C3 C2 C1 C6 -0.1(3) . . . . ?
C2 C1 C6 C5 1.0(3) . . . . ?
C1 N1 C7 O1 1.8(3) . . . . ?
C1 N1 C7 C8 -178.70(18) . . . . ?
C1 C6 C5 C4 -1.0(4) . . . . ?
C7 N1 C1 C2 26.8(3) . . . . ?
C7 N1 C1 C6 -156.9(2) . . . . ?
C5 C4 C3 F1 179.6(2) . . . . ?
C5 C4 C3 C2 0.9(4) . . . . ?
